data_7128864
loop_
_publ_author_name
'Mao, Zhuo-Ya'
'Nie, Xiao-Di'
'Feng, Yi-Man'
'Si, Chang-Mei'
'Wei, Bang-Guo'
'Lin, Guo-Qiang'

_publ_section_title
;
 Cu(OTf)<sub>2</sub> catalyzed Ugi-type reaction of
 <i>N</i>,<i>O</i>-acetals with isocyanides for the synthesis of
 pyrrolidinyl and piperidinyl 2-carboxamides.
;
_journal_issue 73
_journal_name_full 'Chemical communications (Cambridge, England)'
_journal_page_first 9248
_journal_page_last 9251
_journal_paper_doi 10.1039/d1cc03113a
_journal_volume 57
_journal_year 2021
_chemical_formula_sum 'C22 H30 N2 O2'
_chemical_formula_weight 354.48
_space_group_crystal_system triclinic
_space_group_IT_number 2
_space_group_name_Hall '-P 1'
_space_group_name_H-M_alt 'P -1'
_atom_sites_solution_hydrogens geom
_audit_creation_method SHELXL-2013
_audit_update_record
;
2021-06-10 deposited with the CCDC.	2021-08-20 downloaded from the CCDC.
;
_cell_angle_alpha 72.827(4)
_cell_angle_beta 89.188(4)
_cell_angle_gamma 78.782(5)
_cell_formula_units_Z 2
_cell_length_a 9.9031(14)
_cell_length_b 9.9209(15)
_cell_length_c 10.8025(14)
_cell_measurement_reflns_used 7140
_cell_measurement_temperature 293(2)
_cell_measurement_theta_max 53.188
_cell_measurement_theta_min 4.386
_cell_volume 993.6(2)
_computing_cell_refinement 'Bruker SAINT'
_computing_data_collection 'Bruker APEX2'
_computing_data_reduction 'Bruker SAINT'
_computing_molecular_graphics 'Bruker SHELXTL'
_computing_publication_material 'Bruker SHELXTL'
_computing_structure_refinement 'SHELXL-2013 (Sheldrick, 2013)'
_computing_structure_solution 'SHELXS-97 (Sheldrick 2008)'
_diffrn_ambient_temperature 293(2)
_diffrn_measured_fraction_theta_full 0.998
_diffrn_measured_fraction_theta_max 0.998
_diffrn_measurement_device_type 'Bruker APEX-II CCD'
_diffrn_measurement_method '\f and \w scans'
_diffrn_radiation_type MoK\a
_diffrn_radiation_wavelength 0.71073
_diffrn_reflns_av_R_equivalents 0.0909
_diffrn_reflns_av_unetI/netI 0.0559
_diffrn_reflns_Laue_measured_fraction_full 0.998
_diffrn_reflns_Laue_measured_fraction_max 0.998
_diffrn_reflns_limit_h_max 11
_diffrn_reflns_limit_h_min -11
_diffrn_reflns_limit_k_max 12
_diffrn_reflns_limit_k_min -12
_diffrn_reflns_limit_l_max 13
_diffrn_reflns_limit_l_min -13
_diffrn_reflns_number 22231
_diffrn_reflns_point_group_measured_fraction_full 0.998
_diffrn_reflns_point_group_measured_fraction_max 0.998
_diffrn_reflns_theta_full 25.242
_diffrn_reflns_theta_max 25.500
_diffrn_reflns_theta_min 2.717
_exptl_absorpt_coefficient_mu 0.076
_exptl_absorpt_correction_T_max 0.7456
_exptl_absorpt_correction_T_min 0.2216
_exptl_absorpt_correction_type multi-scan
_exptl_absorpt_process_details sadabs
_exptl_crystal_colour colorless
_exptl_crystal_density_diffrn 1.185
_exptl_crystal_description prismatic
_exptl_crystal_F_000 384
_exptl_crystal_size_max 0.180
_exptl_crystal_size_mid 0.150
_exptl_crystal_size_min 0.110
_refine_diff_density_max 0.257
_refine_diff_density_min -0.212
_refine_diff_density_rms 0.060
_refine_ls_extinction_coef 0.075(10)
_refine_ls_extinction_expression Fc^*^=kFc[1+0.001xFc^2^\l^3^/sin(2\q)]^-1/4^
_refine_ls_extinction_method SHELXL
_refine_ls_goodness_of_fit_ref 1.029
_refine_ls_hydrogen_treatment constr
_refine_ls_matrix_type full
_refine_ls_number_parameters 236
_refine_ls_number_reflns 3683
_refine_ls_number_restraints 0
_refine_ls_restrained_S_all 1.029
_refine_ls_R_factor_all 0.0787
_refine_ls_R_factor_gt 0.0574
_refine_ls_shift/su_max 0.000
_refine_ls_shift/su_mean 0.000
_refine_ls_structure_factor_coef Fsqd
_refine_ls_weighting_details 'w=1/[\s^2^(Fo^2^)+(0.0904P)^2^+0.0993P] where P=(Fo^2^+2Fc^2^)/3'
_refine_ls_weighting_scheme calc
_refine_ls_wR_factor_gt 0.1469
_refine_ls_wR_factor_ref 0.1651
_reflns_Friedel_coverage 0.000
_reflns_number_gt 2676
_reflns_number_total 3683
_reflns_threshold_expression 'I > 2\s(I)'
_cod_data_source_file d1cc03113a2.cif
_cod_data_source_block mo_ddz20072_0m
_cod_depositor_comments 'Adding full bibliography for 7128859--7128864.cif.'
_cod_database_code 7128864
_shelx_space_group_comment
; 
The symmetry employed for this shelxl refinement is uniquely defined 
by the following loop, which should always be used as a source of 
symmetry information in preference to the above space-group names. 
They are only intended as comments. 
;
_shelx_estimated_absorpt_t_min 0.987
_shelx_estimated_absorpt_t_max 0.992
_shelxl_version_number 2013-4

loop_
_space_group_symop_operation_xyz
'x, y, z'
'-x, -y, -z'

loop_
_atom_site_label
_atom_site_type_symbol
_atom_site_fract_x
_atom_site_fract_y
_atom_site_fract_z
_atom_site_U_iso_or_equiv
_atom_site_adp_type
_atom_site_occupancy
_atom_site_site_symmetry_order
_atom_site_calc_flag
_atom_site_refinement_flags_posn
_atom_site_refinement_flags_adp
_atom_site_refinement_flags_occupancy
_atom_site_disorder_assembly
_atom_site_disorder_group
O1 O 0.38188(14) 0.62796(16) 0.48805(11) 0.0571(4) Uani 1 1 d . . . . .
O2 O 0.62672(14) 0.58100(15) 0.02319(12) 0.0578(4) Uani 1 1 d . . . . .
N1 N 0.40181(14) 0.58665(16) 0.29037(13) 0.0414(4) Uani 1 1 d . . . . .
N2 N 0.65089(15) 0.44078(16) 0.23247(14) 0.0456(4) Uani 1 1 d . . . . .
H2 H 0.6206 0.4320 0.3089 0.055 Uiso 1 1 calc R U . . .
C1 C 0.42657(17) 0.6526(2) 0.37857(16) 0.0429(5) Uani 1 1 d . . . . .
C2 C 0.51885(18) 0.7571(2) 0.31917(17) 0.0453(5) Uani 1 1 d . . . . .
H2A H 0.6144 0.7042 0.3364 0.054 Uiso 1 1 calc R U . . .
C3 C 0.5052(2) 0.8852(3) 0.3719(2) 0.0643(6) Uani 1 1 d . . . . .
H3A H 0.5840 0.9306 0.3477 0.077 Uiso 1 1 calc R U . . .
H3B H 0.5061 0.8513 0.4659 0.077 Uiso 1 1 calc R U . . .
C4 C 0.3736(3) 0.9965(3) 0.3214(2) 0.0731(7) Uani 1 1 d . . . . .
H4A H 0.2946 0.9567 0.3576 0.088 Uiso 1 1 calc R U . . .
H4B H 0.3747 1.0808 0.3492 0.088 Uiso 1 1 calc R U . . .
C5 C 0.3600(3) 1.0402(2) 0.1745(2) 0.0700(7) Uani 1 1 d . . . . .
H5A H 0.4376 1.0824 0.1380 0.084 Uiso 1 1 calc R U . . .
H5B H 0.2763 1.1121 0.1442 0.084 Uiso 1 1 calc R U . . .
C6 C 0.3555(2) 0.9099(2) 0.12955(19) 0.0544(6) Uani 1 1 d . . . . .
H6A H 0.3460 0.9399 0.0356 0.065 Uiso 1 1 calc R U . . .
H6B H 0.2749 0.8715 0.1630 0.065 Uiso 1 1 calc R U . . .
C7 C 0.48419(18) 0.7908(2) 0.17376(17) 0.0434(5) Uani 1 1 d . . . . .
H7 H 0.5627 0.8173 0.1227 0.052 Uiso 1 1 calc R U . . .
C8 C 0.45769(17) 0.64581(19) 0.16481(16) 0.0408(5) Uani 1 1 d . . . . .
H8 H 0.3863 0.6646 0.0966 0.049 Uiso 1 1 calc R U . . .
C9 C 0.58698(18) 0.5508(2) 0.13416(16) 0.0419(5) Uani 1 1 d . . . . .
C10 C 0.76941(19) 0.3347(2) 0.21687(17) 0.0448(5) Uani 1 1 d . . . . .
H10 H 0.8114 0.3770 0.1355 0.054 Uiso 1 1 calc R U . . .
C11 C 0.87738(19) 0.2968(2) 0.32646(19) 0.0512(5) Uani 1 1 d . . . . .
H11A H 0.8371 0.2583 0.4086 0.061 Uiso 1 1 calc R U . . .
H11B H 0.9084 0.3831 0.3286 0.061 Uiso 1 1 calc R U . . .
C12 C 1.0000(2) 0.1861(2) 0.3080(2) 0.0652(6) Uani 1 1 d . . . . .
H12A H 1.0458 0.2285 0.2305 0.078 Uiso 1 1 calc R U . . .
H12B H 1.0654 0.1594 0.3814 0.078 Uiso 1 1 calc R U . . .
C13 C 0.9560(3) 0.0530(3) 0.2961(3) 0.0769(8) Uani 1 1 d . . . . .
H13A H 0.9201 0.0040 0.3775 0.092 Uiso 1 1 calc R U . . .
H13B H 1.0353 -0.0121 0.2786 0.092 Uiso 1 1 calc R U . . .
C14 C 0.8464(3) 0.0906(3) 0.1882(3) 0.0791(8) Uani 1 1 d . . . . .
H14A H 0.8153 0.0042 0.1867 0.095 Uiso 1 1 calc R U . . .
H14B H 0.8856 0.1291 0.1054 0.095 Uiso 1 1 calc R U . . .
C15 C 0.7243(2) 0.2011(2) 0.2072(2) 0.0637(6) Uani 1 1 d . . . . .
H15A H 0.6579 0.2270 0.1347 0.076 Uiso 1 1 calc R U . . .
H15B H 0.6797 0.1591 0.2857 0.076 Uiso 1 1 calc R U . . .
C16 C 0.31461(19) 0.4805(2) 0.31172(19) 0.0499(5) Uani 1 1 d . . . . .
H16A H 0.3197 0.4271 0.4032 0.060 Uiso 1 1 calc R U . . .
H16B H 0.3484 0.4128 0.2639 0.060 Uiso 1 1 calc R U . . .
C17 C 0.16645(18) 0.5498(2) 0.26911(17) 0.0425(5) Uani 1 1 d . . . . .
C18 C 0.0806(2) 0.6110(2) 0.3484(2) 0.0586(6) Uani 1 1 d . . . . .
H18 H 0.1132 0.6053 0.4305 0.070 Uiso 1 1 calc R U . . .
C19 C -0.0530(2) 0.6805(3) 0.3070(3) 0.0722(7) Uani 1 1 d . . . . .
H19 H -0.1102 0.7208 0.3613 0.087 Uiso 1 1 calc R U . . .
C20 C -0.1010(2) 0.6899(3) 0.1864(3) 0.0733(7) Uani 1 1 d . . . . .
H20 H -0.1904 0.7382 0.1579 0.088 Uiso 1 1 calc R U . . .
C21 C -0.0179(2) 0.6284(3) 0.1070(2) 0.0704(7) Uani 1 1 d . . . . .
H21 H -0.0513 0.6338 0.0252 0.085 Uiso 1 1 calc R U . . .
C22 C 0.1155(2) 0.5584(2) 0.14855(19) 0.0562(6) Uani 1 1 d . . . . .
H22 H 0.1715 0.5167 0.0945 0.067 Uiso 1 1 calc R U . . .

loop_
_atom_site_aniso_label
_atom_site_aniso_U_11
_atom_site_aniso_U_22
_atom_site_aniso_U_33
_atom_site_aniso_U_23
_atom_site_aniso_U_13
_atom_site_aniso_U_12
O1 0.0520(8) 0.0789(10) 0.0317(7) -0.0140(6) 0.0060(6) 0.0036(7)
O2 0.0604(9) 0.0712(9) 0.0325(7) -0.0130(6) 0.0090(6) 0.0046(7)
N1 0.0336(8) 0.0563(9) 0.0327(8) -0.0133(7) 0.0039(6) -0.0049(7)
N2 0.0436(9) 0.0549(10) 0.0317(8) -0.0124(7) 0.0058(6) 0.0043(7)
C1 0.0329(9) 0.0576(11) 0.0313(9) -0.0123(8) -0.0019(7) 0.0059(8)
C2 0.0336(9) 0.0605(12) 0.0414(10) -0.0193(9) -0.0015(8) -0.0016(8)
C3 0.0676(14) 0.0736(15) 0.0596(14) -0.0326(11) -0.0034(11) -0.0118(12)
C4 0.0836(17) 0.0707(15) 0.0694(16) -0.0402(12) 0.0016(13) 0.0042(13)
C5 0.0771(16) 0.0578(14) 0.0675(15) -0.0201(11) 0.0011(12) 0.0069(12)
C6 0.0513(12) 0.0586(13) 0.0444(11) -0.0130(9) -0.0022(9) 0.0067(10)
C7 0.0365(9) 0.0533(11) 0.0375(10) -0.0134(8) 0.0053(7) -0.0028(8)
C8 0.0351(9) 0.0553(11) 0.0288(9) -0.0124(8) -0.0009(7) -0.0016(8)
C9 0.0419(10) 0.0532(11) 0.0316(9) -0.0176(8) 0.0017(7) -0.0040(8)
C10 0.0462(11) 0.0493(11) 0.0351(9) -0.0140(8) 0.0067(8) 0.0012(8)
C11 0.0466(11) 0.0578(12) 0.0511(12) -0.0240(9) -0.0002(9) -0.0023(9)
C12 0.0515(12) 0.0671(14) 0.0709(15) -0.0244(11) -0.0039(11) 0.0088(11)
C13 0.0797(16) 0.0580(14) 0.0809(17) -0.0209(12) -0.0108(13) 0.0161(13)
C14 0.1003(19) 0.0567(14) 0.0815(18) -0.0349(12) -0.0142(15) 0.0049(14)
C15 0.0695(14) 0.0594(13) 0.0626(14) -0.0240(11) -0.0139(11) -0.0038(11)
C16 0.0422(11) 0.0536(12) 0.0510(11) -0.0128(9) 0.0052(8) -0.0072(9)
C17 0.0378(10) 0.0482(11) 0.0436(10) -0.0157(8) 0.0083(8) -0.0106(8)
C18 0.0471(12) 0.0816(15) 0.0617(13) -0.0420(12) 0.0101(10) -0.0160(11)
C19 0.0469(12) 0.0814(17) 0.106(2) -0.0566(15) 0.0179(13) -0.0105(12)
C20 0.0419(12) 0.0675(15) 0.104(2) -0.0201(14) -0.0055(13) -0.0040(11)
C21 0.0559(14) 0.0937(18) 0.0584(14) -0.0132(12) -0.0077(11) -0.0211(13)
C22 0.0477(11) 0.0787(15) 0.0468(12) -0.0239(10) 0.0098(9) -0.0159(10)

loop_
_atom_type_symbol
_atom_type_description
_atom_type_scat_dispersion_real
_atom_type_scat_dispersion_imag
_atom_type_scat_source
C C 0.0033 0.0016 'International Tables Vol C Tables 4.2.6.8 and 6.1.1.4'
H H 0.0000 0.0000 'International Tables Vol C Tables 4.2.6.8 and 6.1.1.4'
N N 0.0061 0.0033 'International Tables Vol C Tables 4.2.6.8 and 6.1.1.4'
O O 0.0106 0.0060 'International Tables Vol C Tables 4.2.6.8 and 6.1.1.4'

loop_
_geom_angle_atom_site_label_1
_geom_angle_atom_site_label_2
_geom_angle_atom_site_label_3
_geom_angle
_geom_angle_site_symmetry_1
_geom_angle_site_symmetry_3
_geom_angle_publ_flag
C1 N1 C16 124.11(15) . . ?
C1 N1 C8 112.92(16) . . ?
C16 N1 C8 122.57(15) . . ?
C9 N2 C10 123.41(14) . . ?
C9 N2 H2 118.3 . . ?
C10 N2 H2 118.3 . . ?
O1 C1 N1 124.76(19) . . ?
O1 C1 C2 127.14(17) . . ?
N1 C1 C2 108.09(15) . . ?
C1 C2 C3 114.98(16) . . ?
C1 C2 C7 101.67(14) . . ?
C3 C2 C7 116.71(17) . . ?
C1 C2 H2A 107.7 . . ?
C3 C2 H2A 107.7 . . ?
C7 C2 H2A 107.7 . . ?
C2 C3 C4 112.51(17) . . ?
C2 C3 H3A 109.1 . . ?
C4 C3 H3A 109.1 . . ?
C2 C3 H3B 109.1 . . ?
C4 C3 H3B 109.1 . . ?
H3A C3 H3B 107.8 . . ?
C5 C4 C3 110.92(18) . . ?
C5 C4 H4A 109.5 . . ?
C3 C4 H4A 109.5 . . ?
C5 C4 H4B 109.5 . . ?
C3 C4 H4B 109.5 . . ?
H4A C4 H4B 108.0 . . ?
C4 C5 C6 110.09(19) . . ?
C4 C5 H5A 109.6 . . ?
C6 C5 H5A 109.6 . . ?
C4 C5 H5B 109.6 . . ?
C6 C5 H5B 109.6 . . ?
H5A C5 H5B 108.2 . . ?
C5 C6 C7 112.95(17) . . ?
C5 C6 H6A 109.0 . . ?
C7 C6 H6A 109.0 . . ?
C5 C6 H6B 109.0 . . ?
C7 C6 H6B 109.0 . . ?
H6A C6 H6B 107.8 . . ?
C6 C7 C2 111.36(14) . . ?
C6 C7 C8 111.09(15) . . ?
C2 C7 C8 102.29(14) . . ?
C6 C7 H7 110.6 . . ?
C2 C7 H7 110.6 . . ?
C8 C7 H7 110.6 . . ?
N1 C8 C9 114.99(14) . . ?
N1 C8 C7 102.32(13) . . ?
C9 C8 C7 112.66(15) . . ?
N1 C8 H8 108.9 . . ?
C9 C8 H8 108.9 . . ?
C7 C8 H8 108.9 . . ?
O2 C9 N2 124.26(16) . . ?
O2 C9 C8 118.76(15) . . ?
N2 C9 C8 116.97(15) . . ?
N2 C10 C15 110.58(16) . . ?
N2 C10 C11 111.56(14) . . ?
C15 C10 C11 110.63(16) . . ?
N2 C10 H10 108.0 . . ?
C15 C10 H10 108.0 . . ?
C11 C10 H10 108.0 . . ?
C10 C11 C12 110.58(16) . . ?
C10 C11 H11A 109.5 . . ?
C12 C11 H11A 109.5 . . ?
C10 C11 H11B 109.5 . . ?
C12 C11 H11B 109.5 . . ?
H11A C11 H11B 108.1 . . ?
C13 C12 C11 111.63(19) . . ?
C13 C12 H12A 109.3 . . ?
C11 C12 H12A 109.3 . . ?
C13 C12 H12B 109.3 . . ?
C11 C12 H12B 109.3 . . ?
H12A C12 H12B 108.0 . . ?
C12 C13 C14 111.17(19) . . ?
C12 C13 H13A 109.4 . . ?
C14 C13 H13A 109.4 . . ?
C12 C13 H13B 109.4 . . ?
C14 C13 H13B 109.4 . . ?
H13A C13 H13B 108.0 . . ?
C13 C14 C15 110.97(18) . . ?
C13 C14 H14A 109.4 . . ?
C15 C14 H14A 109.4 . . ?
C13 C14 H14B 109.4 . . ?
C15 C14 H14B 109.4 . . ?
H14A C14 H14B 108.0 . . ?
C10 C15 C14 111.19(19) . . ?
C10 C15 H15A 109.4 . . ?
C14 C15 H15A 109.4 . . ?
C10 C15 H15B 109.4 . . ?
C14 C15 H15B 109.4 . . ?
H15A C15 H15B 108.0 . . ?
N1 C16 C17 111.75(15) . . ?
N1 C16 H16A 109.3 . . ?
C17 C16 H16A 109.3 . . ?
N1 C16 H16B 109.3 . . ?
C17 C16 H16B 109.3 . . ?
H16A C16 H16B 107.9 . . ?
C22 C17 C18 118.59(18) . . ?
C22 C17 C16 120.75(16) . . ?
C18 C17 C16 120.61(17) . . ?
C19 C18 C17 120.6(2) . . ?
C19 C18 H18 119.7 . . ?
C17 C18 H18 119.7 . . ?
C20 C19 C18 119.9(2) . . ?
C20 C19 H19 120.1 . . ?
C18 C19 H19 120.1 . . ?
C19 C20 C21 120.3(2) . . ?
C19 C20 H20 119.9 . . ?
C21 C20 H20 119.9 . . ?
C20 C21 C22 119.8(2) . . ?
C20 C21 H21 120.1 . . ?
C22 C21 H21 120.1 . . ?
C17 C22 C21 120.8(2) . . ?
C17 C22 H22 119.6 . . ?
C21 C22 H22 119.6 . . ?

loop_
_geom_bond_atom_site_label_1
_geom_bond_atom_site_label_2
_geom_bond_distance
_geom_bond_site_symmetry_2
_geom_bond_publ_flag
O1 C1 1.229(2) . ?
O2 C9 1.226(2) . ?
N1 C1 1.354(2) . ?
N1 C16 1.454(2) . ?
N1 C8 1.458(2) . ?
N2 C9 1.336(2) . ?
N2 C10 1.460(2) . ?
N2 H2 0.8600 . ?
C1 C2 1.511(3) . ?
C2 C3 1.522(3) . ?
C2 C7 1.535(2) . ?
C2 H2A 0.9800 . ?
C3 C4 1.523(3) . ?
C3 H3A 0.9700 . ?
C3 H3B 0.9700 . ?
C4 C5 1.517(3) . ?
C4 H4A 0.9700 . ?
C4 H4B 0.9700 . ?
C5 C6 1.517(3) . ?
C5 H5A 0.9700 . ?
C5 H5B 0.9700 . ?
C6 C7 1.532(2) . ?
C6 H6A 0.9700 . ?
C6 H6B 0.9700 . ?
C7 C8 1.542(3) . ?
C7 H7 0.9800 . ?
C8 C9 1.530(2) . ?
C8 H8 0.9800 . ?
C10 C15 1.511(3) . ?
C10 C11 1.517(3) . ?
C10 H10 0.9800 . ?
C11 C12 1.525(3) . ?
C11 H11A 0.9700 . ?
C11 H11B 0.9700 . ?
C12 C13 1.509(3) . ?
C12 H12A 0.9700 . ?
C12 H12B 0.9700 . ?
C13 C14 1.516(3) . ?
C13 H13A 0.9700 . ?
C13 H13B 0.9700 . ?
C14 C15 1.522(3) . ?
C14 H14A 0.9700 . ?
C14 H14B 0.9700 . ?
C15 H15A 0.9700 . ?
C15 H15B 0.9700 . ?
C16 C17 1.509(2) . ?
C16 H16A 0.9700 . ?
C16 H16B 0.9700 . ?
C17 C22 1.376(3) . ?
C17 C18 1.383(3) . ?
C18 C19 1.380(3) . ?
C18 H18 0.9300 . ?
C19 C20 1.364(3) . ?
C19 H19 0.9300 . ?
C20 C21 1.371(3) . ?
C20 H20 0.9300 . ?
C21 C22 1.380(3) . ?
C21 H21 0.9300 . ?
C22 H22 0.9300 . ?

loop_
_geom_hbond_atom_site_label_D
_geom_hbond_atom_site_label_H
_geom_hbond_atom_site_label_A
_geom_hbond_distance_DH
_geom_hbond_distance_HA
_geom_hbond_distance_DA
_geom_hbond_angle_DHA
_geom_hbond_site_symmetry_A
C11 H11A O1 0.97 2.64 3.340(2) 129.7 2_666
N2 H2 O1 0.86 2.10 2.9202(19) 159.9 2_666

loop_
_geom_torsion_atom_site_label_1
_geom_torsion_atom_site_label_2
_geom_torsion_atom_site_label_3
_geom_torsion_atom_site_label_4
_geom_torsion
_geom_torsion_site_symmetry_1
_geom_torsion_site_symmetry_2
_geom_torsion_site_symmetry_3
_geom_torsion_site_symmetry_4
_geom_torsion_publ_flag
C16 N1 C1 O1 2.2(3) . . . . ?
C8 N1 C1 O1 174.95(15) . . . . ?
C16 N1 C1 C2 -178.76(14) . . . . ?
C8 N1 C1 C2 -5.96(18) . . . . ?
O1 C1 C2 C3 -27.9(2) . . . . ?
N1 C1 C2 C3 152.99(16) . . . . ?
O1 C1 C2 C7 -155.00(16) . . . . ?
N1 C1 C2 C7 25.94(17) . . . . ?
C1 C2 C3 C4 -74.8(2) . . . . ?
C7 C2 C3 C4 44.2(3) . . . . ?
C2 C3 C4 C5 -52.4(3) . . . . ?
C3 C4 C5 C6 60.1(3) . . . . ?
C4 C5 C6 C7 -59.2(3) . . . . ?
C5 C6 C7 C2 48.9(2) . . . . ?
C5 C6 C7 C8 162.16(17) . . . . ?
C1 C2 C7 C6 84.15(18) . . . . ?
C3 C2 C7 C6 -41.8(2) . . . . ?
C1 C2 C7 C8 -34.57(15) . . . . ?
C3 C2 C7 C8 -160.49(16) . . . . ?
C1 N1 C8 C9 105.85(17) . . . . ?
C16 N1 C8 C9 -81.22(19) . . . . ?
C1 N1 C8 C7 -16.62(17) . . . . ?
C16 N1 C8 C7 156.31(14) . . . . ?
C6 C7 C8 N1 -87.49(16) . . . . ?
C2 C7 C8 N1 31.42(15) . . . . ?
C6 C7 C8 C9 148.47(15) . . . . ?
C2 C7 C8 C9 -92.62(16) . . . . ?
C10 N2 C9 O2 -5.8(3) . . . . ?
C10 N2 C9 C8 175.47(16) . . . . ?
N1 C8 C9 O2 168.02(17) . . . . ?
C7 C8 C9 O2 -75.3(2) . . . . ?
N1 C8 C9 N2 -13.2(2) . . . . ?
C7 C8 C9 N2 103.51(19) . . . . ?
C9 N2 C10 C15 -97.5(2) . . . . ?
C9 N2 C10 C11 138.97(19) . . . . ?
N2 C10 C11 C12 180.00(17) . . . . ?
C15 C10 C11 C12 56.5(2) . . . . ?
C10 C11 C12 C13 -55.9(3) . . . . ?
C11 C12 C13 C14 55.2(3) . . . . ?
C12 C13 C14 C15 -55.0(3) . . . . ?
N2 C10 C15 C14 178.87(17) . . . . ?
C11 C10 C15 C14 -57.0(2) . . . . ?
C13 C14 C15 C10 56.2(3) . . . . ?
C1 N1 C16 C17 89.8(2) . . . . ?
C8 N1 C16 C17 -82.31(19) . . . . ?
N1 C16 C17 C22 96.5(2) . . . . ?
N1 C16 C17 C18 -80.9(2) . . . . ?
C22 C17 C18 C19 -0.6(3) . . . . ?
C16 C17 C18 C19 176.9(2) . . . . ?
C17 C18 C19 C20 -0.4(4) . . . . ?
C18 C19 C20 C21 1.2(4) . . . . ?
C19 C20 C21 C22 -0.9(4) . . . . ?
C18 C17 C22 C21 0.8(3) . . . . ?
C16 C17 C22 C21 -176.6(2) . . . . ?
C20 C21 C22 C17 -0.1(4) . . . . ?
